data_4029247
loop_
_publ_author_name
'Liu, Shanshan'
'Lentz, Dieter'
'Tzschucke, C Christoph'

_publ_section_title
;
 Conversion of pyridine N-oxides to tetrazolopyridines.
;
_journal_issue 7
_journal_name_full 'The Journal of organic chemistry'
_journal_page_first 3249
_journal_page_last 3254
_journal_paper_doi 10.1021/jo500231m
_journal_volume 79
_journal_year 2014
_chemical_formula_sum 'C6 H3 N5'
_chemical_formula_weight 145.13
_chemical_name_systematic
;
 ?
;
_space_group_IT_number 14
_symmetry_cell_setting monoclinic
_symmetry_space_group_name_Hall '-P 2ybc'
_symmetry_space_group_name_H-M 'P 1 21/c 1'
_atom_sites_solution_hydrogens geom
_atom_sites_solution_primary direct
_atom_sites_solution_secondary difmap
_audit_creation_method SHELXL-97
_cell_angle_alpha 90.00
_cell_angle_beta 98.656(9)
_cell_angle_gamma 90.00
_cell_formula_units_Z 4
_cell_length_a 8.739(4)
_cell_length_b 10.227(5)
_cell_length_c 7.217(3)
_cell_measurement_reflns_used 858
_cell_measurement_temperature 100(2)
_cell_measurement_theta_max 28.1
_cell_measurement_theta_min 3.1
_cell_volume 637.7(5)
_computing_cell_refinement 'SAINT (Bruker-AXS)'
_computing_data_collection 'SMART (Bruker-AXS)'
_computing_data_reduction 'SAINT (Bruker-AXS)'
_computing_structure_refinement 'SHELXL-97 (Sheldrick, 2008)'
_computing_structure_solution 'SHELXS-97 (Sheldrick, 2008)'
_diffrn_ambient_temperature 100(2)
_diffrn_measured_fraction_theta_full 0.988
_diffrn_measured_fraction_theta_max 0.988
_diffrn_measurement_device_type 'Bruker-AXS SMART CCD'
_diffrn_measurement_method 'omega scan'
_diffrn_radiation_monochromator graphite
_diffrn_radiation_source 'sealed tube'
_diffrn_radiation_type MoK\a
_diffrn_radiation_wavelength 0.71073
_diffrn_reflns_av_R_equivalents 0.0000
_diffrn_reflns_av_sigmaI/netI 0.0523
_diffrn_reflns_limit_h_max 10
_diffrn_reflns_limit_h_min -10
_diffrn_reflns_limit_k_max 12
_diffrn_reflns_limit_k_min -12
_diffrn_reflns_limit_l_max 8
_diffrn_reflns_limit_l_min -8
_diffrn_reflns_number 6202
_diffrn_reflns_theta_full 25.02
_diffrn_reflns_theta_max 25.02
_diffrn_reflns_theta_min 2.36
_exptl_absorpt_coefficient_mu 0.106
_exptl_absorpt_correction_T_max 0.7457
_exptl_absorpt_correction_T_min 0.6587
_exptl_absorpt_correction_type multi-scan
_exptl_absorpt_process_details 'SADABS (Bruker-AXS)'
_exptl_crystal_colour 'pale yellow'
_exptl_crystal_density_diffrn 1.512
_exptl_crystal_density_method 'not measured'
_exptl_crystal_description platelett
_exptl_crystal_F_000 296
_exptl_crystal_size_max 0.8
_exptl_crystal_size_mid 0.2
_exptl_crystal_size_min 0.02
_refine_diff_density_max 0.257
_refine_diff_density_min -0.211
_refine_diff_density_rms 0.066
_refine_ls_extinction_method none
_refine_ls_goodness_of_fit_ref 1.075
_refine_ls_hydrogen_treatment constr
_refine_ls_matrix_type full
_refine_ls_number_parameters 101
_refine_ls_number_reflns 6202
_refine_ls_number_restraints 0
_refine_ls_restrained_S_all 1.075
_refine_ls_R_factor_all 0.0686
_refine_ls_R_factor_gt 0.0544
_refine_ls_shift/su_max 0.000
_refine_ls_shift/su_mean 0.000
_refine_ls_structure_factor_coef Fsqd
_refine_ls_weighting_details 'calc w=1/[\s^2^(Fo^2^)+(0.0945P)^2^+0.2627P] where P=(Fo^2^+2Fc^2^)/3'
_refine_ls_weighting_scheme calc
_refine_ls_wR_factor_gt 0.1572
_refine_ls_wR_factor_ref 0.1667
_reflns_number_gt 4884
_reflns_number_total 6202
_reflns_threshold_expression >2\s(I)
_cod_data_source_file jo500231m_si_002.cif
_cod_data_source_block ssl2a
_cod_depositor_comments
;Adding full bibliography for
 ./tmp-cod-update-bibliographies-12971/cifs/4029247.cif.
;
_cod_original_sg_symbol_H-M P2(1)/c
_cod_database_code 4029247

loop_
_symmetry_equiv_pos_as_xyz
'x, y, z'
'-x, y+1/2, -z+1/2'
'-x, -y, -z'
'x, -y-1/2, z-1/2'

loop_
_atom_site_label
_atom_site_type_symbol
_atom_site_fract_x
_atom_site_fract_y
_atom_site_fract_z
_atom_site_U_iso_or_equiv
_atom_site_adp_type
_atom_site_occupancy
_atom_site_symmetry_multiplicity
_atom_site_calc_flag
_atom_site_refinement_flags
N5 N 0.28651(12) 0.93907(11) 0.21731(16) 0.0242(3) Uani 1 1 d .
N3 N 0.78301(10) 0.73616(10) 0.02907(15) 0.0220(3) Uani 1 1 d .
N4 N 0.64464(10) 0.77701(9) 0.07097(15) 0.0195(3) Uani 1 1 d .
N2 N 0.89491(11) 0.81767(10) 0.08488(15) 0.0206(3) Uani 1 1 d .
N1 N 0.82830(10) 0.91761(9) 0.16907(14) 0.0158(3) Uani 1 1 d .
C6 C 0.41747(13) 0.95826(11) 0.22791(18) 0.0176(3) Uani 1 1 d .
C2 C 0.58113(12) 0.98328(11) 0.23794(17) 0.0161(3) Uani 1 1 d .
C3 C 0.64922(13) 1.09345(12) 0.31803(18) 0.0195(3) Uani 1 1 d .
H3 H 0.5882 1.1564 0.3704 0.023 Uiso 1 1 calc R
C4 C 0.81035(14) 1.11526(12) 0.32420(19) 0.0219(3) Uani 1 1 d .
H4 H 0.8559 1.1926 0.3809 0.026 Uiso 1 1 calc R
C1 C 0.67461(12) 0.89116(11) 0.15968(17) 0.0152(3) Uani 1 1 d .
C5 C 0.90003(13) 1.02725(11) 0.25038(18) 0.0204(3) Uani 1 1 d .
H5 H 1.0080 1.0408 0.2547 0.024 Uiso 1 1 calc R

loop_
_atom_site_aniso_label
_atom_site_aniso_U_11
_atom_site_aniso_U_22
_atom_site_aniso_U_33
_atom_site_aniso_U_23
_atom_site_aniso_U_13
_atom_site_aniso_U_12
N5 0.0194(6) 0.0269(6) 0.0273(7) 0.0018(5) 0.0066(5) 0.0000(4)
N3 0.0173(5) 0.0220(6) 0.0267(6) -0.0038(5) 0.0038(4) 0.0011(4)
N4 0.0170(5) 0.0199(5) 0.0218(6) -0.0015(5) 0.0037(4) 0.0008(4)
N2 0.0172(5) 0.0208(6) 0.0244(6) -0.0018(5) 0.0050(5) 0.0031(4)
N1 0.0121(5) 0.0169(5) 0.0184(6) -0.0001(4) 0.0023(4) 0.0004(4)
C6 0.0189(7) 0.0170(6) 0.0179(7) 0.0010(5) 0.0058(5) 0.0016(5)
C2 0.0139(6) 0.0187(6) 0.0154(7) 0.0042(5) 0.0007(5) 0.0028(5)
C3 0.0208(6) 0.0191(6) 0.0192(7) 0.0031(5) 0.0050(5) 0.0035(5)
C4 0.0199(6) 0.0180(6) 0.0278(8) -0.0003(6) 0.0034(6) -0.0029(5)
C1 0.0124(6) 0.0173(6) 0.0152(7) 0.0054(5) -0.0001(5) -0.0003(4)
C5 0.0143(6) 0.0197(6) 0.0268(8) 0.0017(6) 0.0019(5) -0.0036(5)

loop_
_atom_type_symbol
_atom_type_description
_atom_type_scat_dispersion_real
_atom_type_scat_dispersion_imag
_atom_type_scat_source
C C 0.0033 0.0016 'International Tables Vol C Tables 4.2.6.8 and 6.1.1.4'
H H 0.0000 0.0000 'International Tables Vol C Tables 4.2.6.8 and 6.1.1.4'
N N 0.0061 0.0033 'International Tables Vol C Tables 4.2.6.8 and 6.1.1.4'

loop_
_geom_angle_atom_site_label_1
_geom_angle_atom_site_label_2
_geom_angle_atom_site_label_3
_geom_angle
N2 N3 N4 112.79(10)
C1 N4 N3 104.99(9)
N3 N2 N1 105.46(9)
C1 N1 N2 108.24(9)
C1 N1 C5 124.55(10)
N2 N1 C5 127.21(10)
N5 C6 C2 179.00(13)
C3 C2 C1 118.51(10)
C3 C2 C6 122.29(11)
C1 C2 C6 119.19(10)
C2 C3 C4 120.75(11)
C5 C4 C3 120.89(11)
N4 C1 N1 108.52(9)
N4 C1 C2 133.37(10)
N1 C1 C2 118.11(10)
C4 C5 N1 117.19(11)

loop_
_geom_bond_atom_site_label_1
_geom_bond_atom_site_label_2
_geom_bond_distance
N5 C6 1.1523(15)
N3 N2 1.3018(14)
N3 N4 1.3559(13)
N4 C1 1.3382(16)
N2 N1 1.3635(14)
N1 C1 1.3618(15)
N1 C5 1.3726(16)
C6 C2 1.4440(16)
C2 C3 1.3617(18)
C2 C1 1.4187(16)
C3 C4 1.4197(17)
C4 C5 1.3542(17)
